data_7130283
loop_
_publ_author_name
'Zaworotko, Michael'
'Deng, Ming'
'Mukherjee, Soumya'
'Liang, Yu-Jie'
'Fang, Xiao-Dan'
'Zhu, Ai-Xin'

_publ_section_title
;
 Water vapour induced reversible switching between a 1-D coordination
 polymer and a 0-D aqua complex
;
_journal_name_full 'Chemical Communications'
_journal_paper_doi 10.1039/D2CC02777A
_journal_year 2022
_chemical_formula_sum 'C22 H21 N7 O5 Zn'
_chemical_formula_weight 528.83
_space_group_crystal_system triclinic
_space_group_IT_number 2
_space_group_name_Hall '-P 1'
_space_group_name_H-M_alt 'P -1'
_atom_sites_solution_hydrogens geom
_audit_creation_method SHELXL-2018/3
_audit_update_record
;
2022-03-19 deposited with the CCDC.	2022-06-23 downloaded from the CCDC.
;
_cell_angle_alpha 72.986(2)
_cell_angle_beta 87.232(2)
_cell_angle_gamma 83.640(2)
_cell_formula_units_Z 2
_cell_length_a 6.9713(6)
_cell_length_b 12.0179(10)
_cell_length_c 14.2464(11)
_cell_measurement_reflns_used 6298
_cell_measurement_temperature 298(2)
_cell_measurement_theta_max 25.066
_cell_measurement_theta_min 2.941
_cell_volume 1134.15(16)
_computing_cell_refinement 'SAINT v8.37A (Bruker, 2015)'
_computing_data_reduction 'SAINT v8.37A (Bruker, 2015)'
_computing_structure_refinement 'SHELXL-2018/3 (Sheldrick, 2018)'
_computing_structure_solution 'SHELXT 2014/5 (Sheldrick, 2014)'
_diffrn_ambient_temperature 298(2)
_diffrn_measured_fraction_theta_full 0.998
_diffrn_measured_fraction_theta_max 0.994
_diffrn_measurement_device_type 'Bruker APEX-II CCD area detector'
_diffrn_measurement_method 'phi and omega scans'
_diffrn_radiation_type MoK\a
_diffrn_radiation_wavelength 0.71073
_diffrn_reflns_av_R_equivalents 0.0393
_diffrn_reflns_av_unetI/netI 0.0479
_diffrn_reflns_Laue_measured_fraction_full 0.998
_diffrn_reflns_Laue_measured_fraction_max 0.994
_diffrn_reflns_limit_h_max 8
_diffrn_reflns_limit_h_min -8
_diffrn_reflns_limit_k_max 14
_diffrn_reflns_limit_k_min -14
_diffrn_reflns_limit_l_max 17
_diffrn_reflns_limit_l_min -17
_diffrn_reflns_number 14919
_diffrn_reflns_point_group_measured_fraction_full 0.998
_diffrn_reflns_point_group_measured_fraction_max 0.994
_diffrn_reflns_theta_full 25.242
_diffrn_reflns_theta_max 25.449
_diffrn_reflns_theta_min 2.940
_exptl_absorpt_coefficient_mu 1.133
_exptl_absorpt_correction_T_max 0.7452
_exptl_absorpt_correction_T_min 0.6970
_exptl_absorpt_correction_type multi-scan
_exptl_absorpt_process_details
;
SADABS-2016/2 (Bruker,2016/2) was used for absorption correction.
wR2(int) was 0.0510 before and 0.0439 after correction.
The Ratio of minimum to maximum transmission is 0.9353.
The \l/2 correction factor is Not present.
;
_exptl_crystal_colour colorless
_exptl_crystal_density_diffrn 1.549
_exptl_crystal_description diamond
_exptl_crystal_F_000 544
_exptl_crystal_size_max 0.280
_exptl_crystal_size_mid 0.260
_exptl_crystal_size_min 0.200
_refine_diff_density_max 1.803
_refine_diff_density_min -0.783
_refine_diff_density_rms 0.097
_refine_ls_extinction_method none
_refine_ls_goodness_of_fit_ref 1.059
_refine_ls_hydrogen_treatment constr
_refine_ls_matrix_type full
_refine_ls_number_parameters 316
_refine_ls_number_reflns 4178
_refine_ls_number_restraints 36
_refine_ls_restrained_S_all 1.091
_refine_ls_R_factor_all 0.0771
_refine_ls_R_factor_gt 0.0564
_refine_ls_shift/su_max 0.000
_refine_ls_shift/su_mean 0.000
_refine_ls_structure_factor_coef Fsqd
_refine_ls_weighting_details 'w=1/[\s^2^(Fo^2^)+(0.0852P)^2^+1.4739P] where P=(Fo^2^+2Fc^2^)/3'
_refine_ls_weighting_scheme calc
_refine_ls_wR_factor_gt 0.1384
_refine_ls_wR_factor_ref 0.1490
_reflns_Friedel_coverage 0.000
_reflns_number_gt 3312
_reflns_number_total 4178
_reflns_threshold_expression 'I > 2\s(I)'
_cod_data_source_file d2cc02777a2.cif
_cod_data_source_block 1-alpha
_cod_database_code 7130283
_shelx_shelxl_version_number 2018/3
_shelx_space_group_comment
;
The symmetry employed for this shelxl refinement is uniquely defined
by the following loop, which should always be used as a source of
symmetry information in preference to the above space-group names.
They are only intended as comments.
;
_shelx_estimated_absorpt_t_min 0.742
_shelx_estimated_absorpt_t_max 0.805

loop_
_space_group_symop_operation_xyz
'x, y, z'
'-x, -y, -z'

loop_
_atom_site_label
_atom_site_type_symbol
_atom_site_fract_x
_atom_site_fract_y
_atom_site_fract_z
_atom_site_U_iso_or_equiv
_atom_site_adp_type
_atom_site_occupancy
_atom_site_site_symmetry_order
_atom_site_calc_flag
_atom_site_refinement_flags_posn
_atom_site_refinement_flags_adp
_atom_site_refinement_flags_occupancy
_atom_site_disorder_assembly
_atom_site_disorder_group
Zn1 Zn 0.76818(7) 0.18720(4) 0.21184(3) 0.02534(18) Uani 1 1 d . . . . .
N1 N 0.4326(5) -0.0766(3) 0.7872(2) 0.0256(7) Uani 1 1 d . . . . .
N2 N 0.4232(5) 0.0128(3) 0.8314(3) 0.0320(8) Uani 1 1 d . . . . .
N3 N 0.6576(5) 0.0338(3) 0.7208(2) 0.0242(7) Uani 1 1 d . . . . .
N4 N 1.0023(5) 0.8389(3) -0.1253(2) 0.0254(7) Uani 1 1 d . . . . .
N5 N 0.9733(5) 0.9153(3) -0.0685(3) 0.0286(8) Uani 1 1 d . . . . .
N6 N 0.7626(5) 0.7853(3) -0.0253(2) 0.0248(7) Uani 1 1 d . . . . .
N7 N 0.5009(14) 0.5053(7) 0.6271(5) 0.114(3) Uani 1 1 d . U . . .
O1 O 0.7825(5) 0.1463(3) 0.3548(2) 0.0383(8) Uani 1 1 d . . . . .
O2 O 1.0724(5) 0.2105(3) 0.3321(2) 0.0491(9) Uani 1 1 d . . . . .
O3 O 0.7275(5) 0.3568(3) 0.1514(2) 0.0388(8) Uani 1 1 d . . . . .
O4 O 0.4183(5) 0.3397(3) 0.1926(3) 0.0465(9) Uani 1 1 d . . . . .
O5 O 0.4565(9) 0.3224(4) 0.6903(5) 0.107(2) Uani 1 1 d . U . . .
C1 C 0.5727(6) -0.0616(4) 0.7229(3) 0.0309(10) Uani 1 1 d . . . . .
H1A H 0.609202 -0.110319 0.683652 0.037 Uiso 1 1 calc R U . . .
C2 C 0.5594(6) 0.0762(4) 0.7892(3) 0.0317(10) Uani 1 1 d . . . . .
H2A H 0.586423 0.143017 0.804322 0.038 Uiso 1 1 calc R U . . .
C3 C 0.8133(6) 0.0833(3) 0.6572(3) 0.0257(9) Uani 1 1 d . . . . .
C4 C 0.7993(6) 0.1001(4) 0.5574(3) 0.0281(9) Uani 1 1 d . . . . .
H4A H 0.692470 0.079242 0.532276 0.034 Uiso 1 1 calc R U . . .
C5 C 0.9484(6) 0.1489(3) 0.4949(3) 0.0275(9) Uani 1 1 d . . . . .
C6 C 1.1046(6) 0.1795(4) 0.5347(3) 0.0345(10) Uani 1 1 d . . . . .
H6A H 1.204147 0.211936 0.493436 0.041 Uiso 1 1 calc R U . . .
C7 C 1.1158(7) 0.1630(4) 0.6345(3) 0.0404(12) Uani 1 1 d . . . . .
H7A H 1.221196 0.184911 0.659987 0.048 Uiso 1 1 calc R U . . .
C8 C 0.9692(6) 0.1137(4) 0.6962(3) 0.0334(10) Uani 1 1 d . . . . .
H8A H 0.976054 0.101149 0.763607 0.040 Uiso 1 1 calc R U . . .
C9 C 0.9372(6) 0.1705(4) 0.3853(3) 0.0313(10) Uani 1 1 d . . . . .
C10 C 0.8755(6) 0.7627(4) -0.0985(3) 0.0280(9) Uani 1 1 d . . . . .
H10A H 0.864741 0.702153 -0.125757 0.034 Uiso 1 1 calc R U . . .
C11 C 0.8290(6) 0.8808(4) -0.0097(3) 0.0283(9) Uani 1 1 d . . . . .
H11A H 0.777807 0.916616 0.036913 0.034 Uiso 1 1 calc R U . . .
C12 C 0.6118(6) 0.7168(3) 0.0268(3) 0.0243(9) Uani 1 1 d . . . . .
C13 C 0.6548(6) 0.5971(4) 0.0653(3) 0.0276(9) Uani 1 1 d . . . . .
H13A H 0.779128 0.562524 0.059395 0.033 Uiso 1 1 calc R U . . .
C14 C 0.5096(6) 0.5287(4) 0.1133(3) 0.0262(9) Uani 1 1 d . . . . .
C15 C 0.3269(6) 0.5825(4) 0.1213(3) 0.0296(10) Uani 1 1 d . . . . .
H15A H 0.229361 0.537620 0.152739 0.036 Uiso 1 1 calc R U . . .
C16 C 0.2866(6) 0.7017(4) 0.0835(3) 0.0357(10) Uani 1 1 d . . . . .
H16A H 0.162942 0.736563 0.090654 0.043 Uiso 1 1 calc R U . . .
C17 C 0.4300(6) 0.7706(4) 0.0346(3) 0.0291(9) Uani 1 1 d . . . . .
H17A H 0.403007 0.851044 0.007983 0.035 Uiso 1 1 calc R U . . .
C18 C 0.5517(7) 0.3988(4) 0.1553(3) 0.0316(10) Uani 1 1 d . . . . .
C19 C 0.7340(11) 0.4394(10) 0.6206(7) 0.124(4) Uani 1 1 d . U . . .
H19A H 0.818320 0.498310 0.590214 0.186 Uiso 1 1 calc R U . . .
H19B H 0.777701 0.398091 0.685585 0.186 Uiso 1 1 calc R U . . .
H19C H 0.734826 0.385556 0.582340 0.186 Uiso 1 1 calc R U . . .
C20 C 0.4872(14) 0.6296(6) 0.5899(6) 0.095(3) Uani 1 1 d . U . . .
H20A H 0.610641 0.653516 0.564014 0.142 Uiso 1 1 calc R U . . .
H20B H 0.393632 0.655549 0.538787 0.142 Uiso 1 1 calc R U . . .
H20C H 0.448106 0.663438 0.641972 0.142 Uiso 1 1 calc R U . . .
C21 C 0.4277(18) 0.4260(9) 0.6630(7) 0.120(3) Uani 1 1 d . U . . .
C22 C 0.2029(11) 0.4894(10) 0.6710(7) 0.121(3) Uani 1 1 d . U . . .
H22A H 0.118987 0.430325 0.701582 0.181 Uiso 1 1 calc R U . . .
H22B H 0.203374 0.542717 0.709679 0.181 Uiso 1 1 calc R U . . .
H22C H 0.157768 0.531266 0.606416 0.181 Uiso 1 1 calc R U . . .

loop_
_atom_site_aniso_label
_atom_site_aniso_U_11
_atom_site_aniso_U_22
_atom_site_aniso_U_33
_atom_site_aniso_U_23
_atom_site_aniso_U_13
_atom_site_aniso_U_12
Zn1 0.0279(3) 0.0237(3) 0.0235(3) -0.00479(19) 0.00912(18) -0.00846(19)
N1 0.0257(18) 0.0247(18) 0.0261(18) -0.0071(14) 0.0072(14) -0.0054(14)
N2 0.041(2) 0.0270(19) 0.031(2) -0.0117(16) 0.0100(16) -0.0107(16)
N3 0.0291(18) 0.0244(18) 0.0197(17) -0.0058(14) 0.0060(13) -0.0097(14)
N4 0.0291(18) 0.0242(18) 0.0240(18) -0.0083(14) 0.0083(14) -0.0072(15)
N5 0.0325(19) 0.0250(18) 0.0306(19) -0.0115(15) 0.0075(15) -0.0068(15)
N6 0.0295(18) 0.0218(17) 0.0219(17) -0.0044(14) 0.0070(14) -0.0059(14)
N7 0.187(7) 0.093(5) 0.072(4) -0.024(4) -0.009(4) -0.059(5)
O1 0.0445(19) 0.047(2) 0.0241(16) -0.0095(14) 0.0045(13) -0.0147(15)
O2 0.046(2) 0.065(2) 0.0345(18) -0.0098(17) 0.0187(15) -0.0182(18)
O3 0.0383(19) 0.0242(16) 0.048(2) -0.0028(14) 0.0089(14) -0.0020(14)
O4 0.049(2) 0.0323(18) 0.054(2) -0.0033(16) 0.0100(16) -0.0186(16)
O5 0.148(5) 0.041(3) 0.126(5) -0.006(3) -0.039(4) -0.018(3)
C1 0.032(2) 0.029(2) 0.034(2) -0.0127(19) 0.0101(19) -0.0101(19)
C2 0.041(3) 0.028(2) 0.028(2) -0.0101(18) 0.0059(19) -0.011(2)
C3 0.029(2) 0.019(2) 0.027(2) -0.0024(16) 0.0059(17) -0.0073(17)
C4 0.028(2) 0.030(2) 0.027(2) -0.0073(18) 0.0040(17) -0.0096(18)
C5 0.029(2) 0.022(2) 0.028(2) -0.0029(17) 0.0036(17) -0.0058(18)
C6 0.029(2) 0.036(2) 0.035(3) -0.002(2) 0.0077(18) -0.0165(19)
C7 0.034(3) 0.048(3) 0.038(3) -0.004(2) -0.006(2) -0.020(2)
C8 0.039(3) 0.034(2) 0.027(2) -0.0043(19) -0.0021(18) -0.014(2)
C9 0.037(2) 0.027(2) 0.027(2) -0.0044(18) 0.0080(19) -0.0041(19)
C10 0.031(2) 0.030(2) 0.027(2) -0.0134(18) 0.0071(17) -0.0097(18)
C11 0.031(2) 0.025(2) 0.031(2) -0.0122(18) 0.0083(18) -0.0048(18)
C12 0.026(2) 0.027(2) 0.020(2) -0.0062(17) 0.0060(16) -0.0084(17)
C13 0.026(2) 0.024(2) 0.028(2) -0.0036(17) 0.0099(17) -0.0005(17)
C14 0.032(2) 0.027(2) 0.019(2) -0.0053(17) 0.0057(16) -0.0082(18)
C15 0.026(2) 0.035(2) 0.026(2) -0.0061(19) 0.0072(17) -0.0092(19)
C16 0.024(2) 0.041(3) 0.037(3) -0.006(2) 0.0064(18) -0.001(2)
C17 0.034(2) 0.026(2) 0.024(2) -0.0040(18) 0.0053(17) -0.0007(19)
C18 0.043(3) 0.027(2) 0.025(2) -0.0077(18) -0.0001(19) -0.009(2)
C19 0.057(5) 0.204(10) 0.112(7) -0.050(7) 0.002(5) -0.001(6)
C20 0.147(7) 0.059(4) 0.077(5) -0.015(4) 0.018(5) -0.028(5)
C21 0.194(8) 0.094(6) 0.084(5) -0.028(5) -0.046(5) -0.042(6)
C22 0.062(5) 0.187(10) 0.133(8) -0.079(7) -0.023(5) 0.002(6)

loop_
_atom_type_symbol
_atom_type_description
_atom_type_scat_dispersion_real
_atom_type_scat_dispersion_imag
_atom_type_scat_source
C C 0.0033 0.0016 'International Tables Vol C Tables 4.2.6.8 and 6.1.1.4'
H H 0.0000 0.0000 'International Tables Vol C Tables 4.2.6.8 and 6.1.1.4'
N N 0.0061 0.0033 'International Tables Vol C Tables 4.2.6.8 and 6.1.1.4'
O O 0.0106 0.0060 'International Tables Vol C Tables 4.2.6.8 and 6.1.1.4'
Zn Zn 0.2839 1.4301 'International Tables Vol C Tables 4.2.6.8 and 6.1.1.4'

loop_
_geom_angle_atom_site_label_1
_geom_angle_atom_site_label_2
_geom_angle_atom_site_label_3
_geom_angle
_geom_angle_site_symmetry_1
_geom_angle_site_symmetry_3
_geom_angle_publ_flag
O1 Zn1 O3 112.05(14) . . ?
O1 Zn1 N4 122.79(14) . 2_765 ?
O3 Zn1 N4 95.30(13) . 2_765 ?
O1 Zn1 N1 94.72(13) . 2_656 ?
O3 Zn1 N1 123.50(14) . 2_656 ?
N4 Zn1 N1 110.87(13) 2_765 2_656 ?
C1 N1 N2 107.9(3) . . ?
C1 N1 Zn1 121.4(3) . 2_656 ?
N2 N1 Zn1 128.8(3) . 2_656 ?
C2 N2 N1 105.1(3) . . ?
C1 N3 C2 104.3(3) . . ?
C1 N3 C3 128.0(3) . . ?
C2 N3 C3 127.6(3) . . ?
C10 N4 N5 108.5(3) . . ?
C10 N4 Zn1 120.7(3) . 2_765 ?
N5 N4 Zn1 129.1(2) . 2_765 ?
C11 N5 N4 105.7(3) . . ?
C10 N6 C11 105.0(3) . . ?
C10 N6 C12 125.9(3) . . ?
C11 N6 C12 129.1(3) . . ?
C21 N7 C20 147.9(12) . . ?
C21 N7 C19 99.0(10) . . ?
C20 N7 C19 113.0(8) . . ?
C9 O1 Zn1 114.0(3) . . ?
C18 O3 Zn1 113.3(3) . . ?
N1 C1 N3 110.6(4) . . ?
N1 C1 H1A 124.7 . . ?
N3 C1 H1A 124.7 . . ?
N2 C2 N3 112.1(4) . . ?
N2 C2 H2A 123.9 . . ?
N3 C2 H2A 123.9 . . ?
C8 C3 C4 121.7(4) . . ?
C8 C3 N3 119.9(4) . . ?
C4 C3 N3 118.4(4) . . ?
C3 C4 C5 118.9(4) . . ?
C3 C4 H4A 120.5 . . ?
C5 C4 H4A 120.5 . . ?
C6 C5 C4 119.0(4) . . ?
C6 C5 C9 120.4(4) . . ?
C4 C5 C9 120.6(4) . . ?
C7 C6 C5 121.4(4) . . ?
C7 C6 H6A 119.3 . . ?
C5 C6 H6A 119.3 . . ?
C6 C7 C8 119.5(4) . . ?
C6 C7 H7A 120.3 . . ?
C8 C7 H7A 120.3 . . ?
C3 C8 C7 119.5(4) . . ?
C3 C8 H8A 120.3 . . ?
C7 C8 H8A 120.3 . . ?
O2 C9 O1 124.6(4) . . ?
O2 C9 C5 119.4(4) . . ?
O1 C9 C5 115.9(4) . . ?
N4 C10 N6 109.5(4) . . ?
N4 C10 H10A 125.2 . . ?
N6 C10 H10A 125.2 . . ?
N5 C11 N6 111.3(4) . . ?
N5 C11 H11A 124.4 . . ?
N6 C11 H11A 124.4 . . ?
C17 C12 C13 121.8(4) . . ?
C17 C12 N6 119.7(4) . . ?
C13 C12 N6 118.5(3) . . ?
C12 C13 C14 119.4(4) . . ?
C12 C13 H13A 120.3 . . ?
C14 C13 H13A 120.3 . . ?
C15 C14 C13 118.9(4) . . ?
C15 C14 C18 120.4(4) . . ?
C13 C14 C18 120.6(4) . . ?
C16 C15 C14 121.1(4) . . ?
C16 C15 H15A 119.5 . . ?
C14 C15 H15A 119.5 . . ?
C15 C16 C17 120.5(4) . . ?
C15 C16 H16A 119.8 . . ?
C17 C16 H16A 119.8 . . ?
C12 C17 C16 118.3(4) . . ?
C12 C17 H17A 120.8 . . ?
C16 C17 H17A 120.8 . . ?
O4 C18 O3 124.2(4) . . ?
O4 C18 C14 119.2(4) . . ?
O3 C18 C14 116.6(4) . . ?
N7 C19 H19A 109.5 . . ?
N7 C19 H19B 109.5 . . ?
H19A C19 H19B 109.5 . . ?
N7 C19 H19C 109.5 . . ?
H19A C19 H19C 109.5 . . ?
H19B C19 H19C 109.5 . . ?
N7 C20 H20A 109.5 . . ?
N7 C20 H20B 109.5 . . ?
H20A C20 H20B 109.5 . . ?
N7 C20 H20C 109.5 . . ?
H20A C20 H20C 109.5 . . ?
H20B C20 H20C 109.5 . . ?
N7 C21 O5 141.7(15) . . ?
N7 C21 C22 99.2(10) . . ?
O5 C21 C22 119.1(10) . . ?
C21 C22 H22A 109.5 . . ?
C21 C22 H22B 109.5 . . ?
H22A C22 H22B 109.5 . . ?
C21 C22 H22C 109.5 . . ?
H22A C22 H22C 109.5 . . ?
H22B C22 H22C 109.5 . . ?

loop_
_geom_bond_atom_site_label_1
_geom_bond_atom_site_label_2
_geom_bond_distance
_geom_bond_site_symmetry_2
_geom_bond_publ_flag
Zn1 O1 1.955(3) . ?
Zn1 O3 1.960(3) . ?
Zn1 N4 2.025(3) 2_765 ?
Zn1 N1 2.031(3) 2_656 ?
N1 C1 1.297(5) . ?
N1 N2 1.390(5) . ?
N2 C2 1.296(5) . ?
N3 C1 1.340(5) . ?
N3 C2 1.352(5) . ?
N3 C3 1.444(5) . ?
N4 C10 1.307(5) . ?
N4 N5 1.385(5) . ?
N5 C11 1.302(5) . ?
N6 C10 1.350(5) . ?
N6 C11 1.362(5) . ?
N6 C12 1.447(5) . ?
N7 C21 1.107(11) . ?
N7 C20 1.426(10) . ?
N7 C19 1.738(12) . ?
O1 C9 1.276(5) . ?
O2 C9 1.230(5) . ?
O3 C18 1.278(5) . ?
O4 C18 1.236(5) . ?
O5 C21 1.188(11) . ?
C1 H1A 0.9300 . ?
C2 H2A 0.9300 . ?
C3 C8 1.374(6) . ?
C3 C4 1.383(6) . ?
C4 C5 1.399(5) . ?
C4 H4A 0.9300 . ?
C5 C6 1.384(6) . ?
C5 C9 1.509(6) . ?
C6 C7 1.382(7) . ?
C6 H6A 0.9300 . ?
C7 C8 1.382(6) . ?
C7 H7A 0.9300 . ?
C8 H8A 0.9300 . ?
C10 H10A 0.9300 . ?
C11 H11A 0.9300 . ?
C12 C17 1.373(6) . ?
C12 C13 1.385(6) . ?
C13 C14 1.398(5) . ?
C13 H13A 0.9300 . ?
C14 C15 1.379(6) . ?
C14 C18 1.500(6) . ?
C15 C16 1.376(6) . ?
C15 H15A 0.9300 . ?
C16 C17 1.396(6) . ?
C16 H16A 0.9300 . ?
C17 H17A 0.9300 . ?
C19 H19A 0.9600 . ?
C19 H19B 0.9600 . ?
C19 H19C 0.9600 . ?
C20 H20A 0.9600 . ?
C20 H20B 0.9600 . ?
C20 H20C 0.9600 . ?
C21 C22 1.678(14) . ?
C22 H22A 0.9600 . ?
C22 H22B 0.9600 . ?
C22 H22C 0.9600 . ?
